data_1532673
loop_
_publ_author_name
'Lafjij, M.'
'El Jouhari, N.'
'Wallez, G.'
'Benabad, A.'
'le Flem, G.'
'Gravereau, P.'
'Garcia, A.'

_publ_section_title
;
 Structural study and luminescence of Tl Sr La (As O4)2
;
_journal_name_full 'Materials Research Bulletin'
_journal_page_first 1755
_journal_page_last 1765
_journal_volume 38
_journal_year 2003
_chemical_formula_sum 'As3 La1.5 O12 Sr1.5 Tl1.5'
_chemical_name_systematic 'Tl1.5 (Sr0.5 La0.5)3 (As O4)3'
_space_group_IT_number 152
_symmetry_space_group_name_Hall 'P 31 2"'
_symmetry_space_group_name_H-M 'P 31 2 1'
_cell_angle_alpha 90
_cell_angle_beta 90
_cell_angle_gamma 120
_cell_formula_units_Z 1
_cell_length_a 7.3895
_cell_length_b 7.3895
_cell_length_c 6.8121
_cell_volume 322.138
_citation_journal_id_ASTM MRBUAC
_cod_data_source_file Lafjij_MRBUAC_2003_528.cif
_cod_data_source_block As3La1.5O12Sr1.5Tl1.5
_cod_original_cell_volume 322.1378
_cod_database_code 1532673

loop_
_symmetry_equiv_pos_as_xyz
x,y,z
-y,x-y,z+1/3
-x+y,-x,z+2/3
y,x,-z
-x,-x+y,-z+1/3
x-y,-y,-z+2/3

loop_
_atom_site_label
_atom_site_type_symbol
_atom_site_fract_x
_atom_site_fract_y
_atom_site_fract_z
_atom_site_occupancy
_atom_site_U_iso_or_equiv
O2 O-2 0.715 0.167 0.208 1 0.0
O1 O-2 0.399 0.111 0.493 1 0.0
Sr1 Sr+2 0.496 0 0.8333 0.5 0.0
Tl1 Tl+1 0.012 0.01 0.2798 0.25 0.0
La1 La+3 0.496 0 0.8333 0.5 0.0
As1 As+5 0.488 0 0.3333 1 0.0
